data_2103737
loop_
_publ_author_name
'De Ridder, Dirk J. A.'
'Goubitz, Kees'
'Fontijn, Margot'
'\<Capkov\'a, Pavla'
'Dova, Eva'
'Schenk, Henk'

_publ_section_title
;
 Influence of aromatic sulfonation on the geometry of
 [2.2]paracyclophane: crystal structures of one sulfonate, one
 disulfonic anhydride and five disulfonimides
;
_journal_issue 6
_journal_name_full 'Acta Crystallographica Section B'
_journal_page_first 780
_journal_page_last 790
_journal_paper_doi 10.1107/S0108768101013817
_journal_volume 57
_journal_year 2001
_chemical_formula_moiety 'C16 H15 N S2 O4 . 2 C H3 C N'
_chemical_formula_sum 'C20 H21 N3 O4 S2'
_chemical_formula_weight 431.54
_chemical_name_systematic '[2.2]paracyclophane-4,15-disulfonimide'
_space_group_IT_number 11
_symmetry_cell_setting monoclinic
_symmetry_space_group_name_Hall '-P 2yb'
_symmetry_space_group_name_H-M 'P 1 21/m 1'
_audit_creation_method from_xtal_archive_file_using_CIFIO
_cell_angle_alpha 90.00000
_cell_angle_beta 92.87(4)
_cell_angle_gamma 90.00000
_cell_formula_units_Z 2
_cell_length_a 8.725(7)
_cell_length_b 10.259(7)
_cell_length_c 10.950(6)
_cell_measurement_reflns_used 23
_cell_measurement_temperature 293
_cell_measurement_theta_max 20.9
_cell_measurement_theta_min 19.0
_cell_volume 978.9(12)
_computing_cell_refinement 'CELCON prog. comparable to xtal_LATCON'
_computing_data_collection 'Enraf-Nonius CAD4 software'
_computing_data_reduction
;
xtal_ADDREF (Davenport & Hall, 1992)_SORTRF (Hall, Spadaccini &
 Stewart, 1992)
;
_computing_molecular_graphics 'xtal_ORTEP (Davenport, Hall & Dreissig, 1992)'
_computing_publication_material 'xtal_BONDLA_(Dreissig, Doherty, Stewart & Hall, 1992)_CIFIO_(Hall, 1992)'
_computing_structure_refinement 'xtal_CRYLSQ (Olthof-Hazekamp, 1992)'
_computing_structure_solution 'xtal_SIMPEL (Schenk & Hall, 1992)'
_diffrn_ambient_temperature 293
_diffrn_measurement_device 'ENRAF NONIUS CAD4'
_diffrn_measurement_method \q/2\q
_diffrn_radiation_monochromator graphite
_diffrn_radiation_source xray_tube
_diffrn_radiation_type 'Mo K\a'
_diffrn_radiation_wavelength .71069
_diffrn_reflns_av_R_equivalents 0
_diffrn_reflns_av_sigmaI/netI 0
_diffrn_reflns_limit_h_max 12
_diffrn_reflns_limit_h_min -12
_diffrn_reflns_limit_k_max 0
_diffrn_reflns_limit_k_min -14
_diffrn_reflns_limit_l_max 15
_diffrn_reflns_limit_l_min 0
_diffrn_reflns_number 2982
_diffrn_reflns_reduction_process perpendicular_monochr_Lp
_diffrn_reflns_theta_max 29.93
_diffrn_reflns_theta_min 1.86
_diffrn_standards_decay_% 10
_diffrn_standards_interval_time 60
_diffrn_standards_number 2
_exptl_absorpt_coefficient_mu .306
_exptl_absorpt_correction_type none
_exptl_crystal_colour colourless
_exptl_crystal_density_diffrn 1.46
_exptl_crystal_density_meas ?
_exptl_crystal_description rod
_exptl_crystal_F_000 452
_exptl_crystal_size_max 1.00
_exptl_crystal_size_mid .35
_exptl_crystal_size_min .25
_refine_diff_density_max .545
_refine_diff_density_min -.576
_refine_ls_abs_structure_details none
_refine_ls_extinction_method none
_refine_ls_goodness_of_fit_all .764
_refine_ls_goodness_of_fit_ref .764
_refine_ls_hydrogen_treatment riding
_refine_ls_matrix_type full
_refine_ls_number_constraints 0
_refine_ls_number_parameters 175
_refine_ls_number_reflns 2011
_refine_ls_number_restraints 12
_refine_ls_R_factor_all .056
_refine_ls_R_factor_gt .056
_refine_ls_shift/esd_mean .037
_refine_ls_shift/su_max .307
_refine_ls_structure_factor_coef F
_refine_ls_weighting_details 1/[8.3+0.0072*\s(Fobs)^2^+0.00006/\s(Fobs)]
_refine_ls_weighting_scheme calc
_refine_ls_wR_factor_all .064
_refine_ls_wR_factor_ref .064
_reflns_number_gt 2011
_reflns_number_total 2982
_reflns_threshold_expression refl_observed_if_I_>_2.5_sigma(I_)
_cod_data_source_file an0584.cif
_cod_data_source_block PCF3
_cod_depositor_comments
;
The following automatic conversions were performed:
'_exptl_absorpt_correction_type' value 'None' changed to 'none' according
to '/home/saulius/struct/CIF-dictionaries/cif_core.dic' dictionary named
'cif_core.dic' version 2.4.1 from 2010-06-29.

Automatic conversion script
Id: cif_fix_enum 1527 2010-12-29 10:47:43Z saulius 

The following automatic conversions were performed:

'_exptl_absorpt_correction_type' value 'None' changed to 'none'
according to /home/saulius/struct/CIF-dictionaries/cif_core.dic
dictionary named 'cif_core.dic' version 2.4.1 from 2010-06-29.

Automatic conversion script
Id: cif_fix_values 1715 2011-07-08 13:25:40Z adriana 
;
_cod_original_cell_volume 979.0(10)
_cod_original_sg_symbol_Hall -P_2y1
_cod_original_sg_symbol_H-M P21/m
_cod_database_code 2103737

loop_
_symmetry_equiv_pos_as_xyz
+x,+y,+z
-x,1/2+y,-z
-x,-y,-z
+x,1/2-y,+z

loop_
_atom_site_aniso_label
_atom_site_aniso_U_11
_atom_site_aniso_U_22
_atom_site_aniso_U_33
_atom_site_aniso_U_12
_atom_site_aniso_U_13
_atom_site_aniso_U_23
C1 .047(2) .030(2) .028(2) .001(2) .001(2) .0040(10)
C2 .037(2) .0160(10) .034(2) .0010(10) .0010(10) .0030(10)
C3 .0300(10) .0160(10) .035(2) .0000(10) .0010(10) .0000(10)
C4 .039(2) .0210(10) .037(2) -.0030(10) -.0020(10) -.005(2)
C5 .037(2) .022(2) .049(2) -.0060(10) -.008(2) -.006(2)
C6 .032(2) .026(2) .063(2) -.005(2) .004(2) -.003(2)
C7 .041(2) .023(2) .045(2) -.002(2) .009(2) .003(2)
C8 .043(2) .043(2) .055(3) -.004(2) -.017(2) -.003(2)
S1 .0309(4) .0235(4) .0369(4) .0030(4) .0023(3) -.0022(4)
O1 .048(2) .0380(10) .0420(10) -.0020(10) .0110(10) -.0100(10)
O2 .042(2) .0300(10) .060(2) .0100(10) -.0050(10) .0050(10)
N .028(2) .024(2) .037(2) .00000 -.005(2) .00000
C1s .055(4) .049(4) .055(4) .00000 -.023(3) .00000
C2s .042(3) .041(3) .050(4) .00000 -.001(3) .00000
C4s .063(4) .040(3) .048(4) .00000 .001(3) .00000
N1s .063(4) .082(5) .050(3) .00000 -.016(3) .00000
C3s .070(5) .044(4) .094(7) .00000 .027(5) .00000
N2s .075(5) .074(5) .079(5) .00000 -.013(4) .00000

loop_
_atom_site_label
_atom_site_fract_x
_atom_site_fract_y
_atom_site_fract_z
_atom_site_U_iso_or_equiv
_atom_site_thermal_displace_type
C1 .4839(5) .6714(4) .9760(3) .035(2) Uani
C2 .3939(4) .6152(3) .8666(3) .029(2) Uani
C3 .4507(4) .6032(3) .7490(3) .0270(10) Uani
C4 .3532(4) .6042(4) .6441(3) .032(2) Uani
C5 .1949(4) .6157(4) .6545(4) .036(2) Uani
C6 .1383(4) .5972(4) .7699(4) .040(2) Uani
C7 .2362(4) .5960(4) .8737(4) .036(2) Uani
C8 .0957(5) .6715(4) .5493(4) .048(2) Uani
S1 .64990(10) .60528(9) .72663(8) .0304(4) Uani
O1 .6727(3) .5972(3) .5988(2) .0420(10) Uani
O2 .7298(3) .5183(3) .8104(3) .044(2) Uani
N .7121(5) .75000 .7766(4) .030(2) Uani
C1s -.0669(9) .25000 .7999(7) .054(4) Uani
C2s .0351(7) .25000 .9069(6) .044(3) Uani
C4s .4696(9) .25000 .6627(6) .051(4) Uani
N1s .1164(7) .25000 .9907(5) .066(4) Uani
C3s .3090(10) .25000 .6771(9) .069(5) Uani
N2s .5986(9) .25000 .6494(7) .076(5) Uani
H11 .592(2) .638(5) .977(5) .08000 Uiso
H12 .431(5) .646(5) 1.052(3) .08000 Uiso
H4 .399(5) .611(6) .562(2) .08000 Uiso
H6 .0240(10) .602(6) .771(5) .08000 Uiso
H7 .195(5) .599(6) .957(2) .08000 Uiso
H81 -.015(2) .649(5) .560(4) .08000 Uiso
H82 .139(5) .649(5) .469(2) .08000 Uiso
H1n .770(8) .75000 .858(3) .08000 Uiso
H11s -.011(8) .25000 .723(4) .08000 Uiso
H12s -.131(5) .329(3) .782(5) .08000 Uiso
H31s .274(9) .25000 .763(3) .08000 Uiso
H32s .252(5) .328(3) .645(5) .08000 Uiso

loop_
_atom_type_symbol
_atom_type_scat_dispersion_real
_atom_type_scat_dispersion_imag
_atom_type_scat_source
C .002 .002 Int._Tables_Vol_IV_Tables_2.2B_and_2.3.1
H 0 0 Int._Tables_Vol_IV_Tables_2.2B_and_2.3.1
N .004 .003 Int._Tables_Vol_IV_Tables_2.2B_and_2.3.1
S .11 .124 Int._Tables_Vol_IV_Tables_2.2B_and_2.3.1
O .008 .006 Int._Tables_Vol_IV_Tables_2.2B_and_2.3.1

loop_
_geom_angle_atom_site_label_1
_geom_angle_atom_site_label_2
_geom_angle_atom_site_label_3
_geom_angle_site_symmetry_1
_geom_angle_site_symmetry_3
_geom_angle
_geom_angle_publ_flag
H12 C1 H11 . . 112(4) ?
H12 C1 C2 . . 108(2) ?
H12 C1 C1 . 4_565 105(3) ?
H11 C1 C2 . . 109(3) ?
H11 C1 C1 . 4_565 110(3) ?
C2 C1 C1 . 4_565 112.4(3) yes
C7 C2 C3 . . 115.6(3) yes
C7 C2 C1 . . 119.0(3) yes
C3 C2 C1 . . 124.3(3) yes
C4 C3 C2 . . 121.6(3) yes
C4 C3 S1 . . 116.7(3) yes
C2 C3 S1 . . 121.3(2) yes
H4 C4 C3 . . 119(2) ?
H4 C4 C5 . . 120(2) ?
C3 C4 C5 . . 119.9(3) ?
C6 C5 C4 . . 117.4(3) yes
C6 C5 C8 . . 121.7(3) yes
C4 C5 C8 . . 119.9(4) yes
H6 C6 C7 . . 124(3) ?
H6 C6 C5 . . 114(3) ?
C7 C6 C5 . . 120.8(3) ?
H7 C7 C6 . . 121(2) ?
H7 C7 C2 . . 117(3) ?
C6 C7 C2 . . 121.5(4) ?
H82 C8 H81 . . 118(4) ?
H82 C8 C5 . . 111(3) ?
H82 C8 C8 . 4_565 103(3) ?
H81 C8 C5 . . 109(3) ?
H81 C8 C8 . 4_565 104(3) ?
C5 C8 C8 . 4_565 112.1(3) yes
O1 S1 O2 . . 120.3(2) ?
O1 S1 N . . 108.4(2) ?
O1 S1 C3 . . 108.8(2) ?
O2 S1 N . . 101.8(2) ?
O2 S1 C3 . . 110.7(2) ?
N S1 C3 . . 105.8(2) yes
H1n N S1 . 4_565 115.7(5) ?
H1n N S1 . . 115.7(5) ?
S1 N S1 4_565 . 126.4(3) yes
H12s C1s H12s 4 . 109(3) ?
H12s C1s H11s 4 . 97(4) ?
H12s C1s C2s 4 . 119(3) ?
H12s C1s H11s . . 97(4) ?
H12s C1s C2s . . 119(3) ?
H11s C1s C2s . . 113(4) ?
N1s C2s C1s . . 179.4(7) ?
N2s C4s C3s . . 179.0(8) ?
H32s C3s H32s 4 . 107(4) ?
H32s C3s H31s 4 . 99(4) ?
H32s C3s C4s 4 . 116(3) ?
H32s C3s H31s . . 99(4) ?
H32s C3s C4s . . 116(3) ?
H31s C3s C4s . . 117(4) ?

loop_
_geom_bond_atom_site_label_1
_geom_bond_atom_site_label_2
_geom_bond_site_symmetry_2
_geom_bond_distance
_geom_bond_publ_flag
C1 H12 . 1.00(4) ?
C1 H11 . 1.00(3) ?
C1 C2 . 1.513(5) yes
C1 C1 4_565 1.613(5) yes
C2 C7 . 1.396(5) yes
C2 C3 . 1.409(5) yes
C3 C4 . 1.395(5) yes
C3 S1 . 1.767(4) yes
C4 H4 . 1.00(3) ?
C4 C5 . 1.396(5) yes
C5 C6 . 1.393(6) yes
C5 C8 . 1.519(6) yes
C6 H6 . 1.000(10) ?
C6 C7 . 1.387(6) yes
C7 H7 . 1.00(3) ?
C8 H82 . 1.00(3) ?
C8 H81 . 1.00(2) ?
C8 C8 4_565 1.610(7) yes
S1 O1 . 1.426(3) yes
S1 O2 . 1.435(3) yes
S1 N . 1.664(2) yes
N H1n . 1.00(4) ?
C1s H12s 4 .99(4) ?
C1s H12s . .99(4) ?
C1s H11s . 1.00(5) ?
C1s C2s . 1.440(10) ?
C2s N1s . 1.131(9) ?
C4s N2s . 1.140(10) ?
C4s C3s . 1.420(10) ?
C3s H32s 4 1.00(4) ?
C3s H32s . 1.00(4) ?
C3s H31s . 1.00(4) ?

loop_
_geom_contact_atom_site_label_1
_geom_contact_atom_site_label_2
_geom_contact_distance
_geom_contact_site_symmetry_2
_geom_contact_publ_flag
H11s H12s 1.50(7) 4 no
H11s H12s 1.50(7) . no
H31s H32s 1.52(5) 4 no
H31s H32s 1.52(5) . no
H32s H32s 1.60(5) 4 no
H12s H12s 1.61(5) 4 no
H11 H12 1.67(5) . no
H81 H82 1.72(5) . no
N1s H1n 1.89(5) 2_647 no
C5 H6 2.02(3) . no
C2s H11s 2.04(4) . no
C2 H7 2.05(4) . no
C2 H12 2.06(3) . no
C4s H32s 2.06(4) 4 no
C4s H32s 2.06(4) . no
H82 H82 2.06(8) 4_565 no
C3 H4 2.07(3) . no
C2 H11 2.07(3) . no
C4s H31s 2.08(7) . no
H81 H81 2.08(8) 4_565 no
C5 H81 2.08(3) . no
C8 H82 2.08(5) 4_565 no
C6 H7 2.08(2) . no
C8 H81 2.09(5) 4_565 no
C5 H4 2.09(4) . no
C5 H82 2.10(3) . no
C2s H12s 2.10(4) 4 no
C2s H12s 2.10(4) . no
C1 H12 2.11(5) 4_565 no
C7 H6 2.12(3) . no
H12 H12 2.13(8) 4_565 no
C1 H11 2.17(5) 4_565 no
S1 H1n 2.28(4) . no
H11 H11 2.29(7) 4_565 no
H12 H7 2.31(6) . no
O2 H12s 2.32(4) 1_655 no
H6 H81 2.36(7) . no
H11 H1n 2.37(7) . no
C3 C7 2.373(5) . no
C4 C6 2.383(6) . no
O1 H4 2.41(5) . no
O2 N 2.409(3) . no
C3 C5 2.416(5) . no
C5 C7 2.417(6) . no
C2 C6 2.428(5) . no
C2 C4 2.447(5) . no
O2 H1n 2.450(10) . no
H6 H7 2.46(5) . no
H4 H82 2.47(6) . no
O1 O2 2.481(4) . no
H11s H31s 2.50(10) . no
C1 C7 2.507(6) . no
O1 N 2.509(5) . no
C4 C8 2.524(6) . no
C6 C8 2.544(6) . no
H82 H11s 2.54(6) 2_556 no
O2 H11 2.55(5) . no
C3s N2s 2.560(10) . no
C1s N1s 2.570(10) . no
C7 H12 2.57(4) . no
C1 C3 2.584(5) . no
C5 C8 2.597(6) 4_565 no
C1 C2 2.598(5) 4_565 no
C3 O1 2.604(4) . no
H11s H32s 2.61(8) 4 no
H11s H32s 2.61(8) . no
C1 H7 2.63(5) . no
C8 H6 2.64(5) . no
C3 O2 2.641(5) . no
C6 H81 2.65(4) . no
C4 H82 2.65(4) . no
C2s H31s 2.68(7) . no
H81 H82 2.69(7) 4_565 no
C4 S1 2.699(4) . no
O2 H12 2.70(4) 3_667 no
C8 H4 2.71(5) . no
N2s H4 2.72(4) 3_666 no
N2s H4 2.72(4) 2_646 no
N H11 2.73(5) . no
N H11 2.73(5) 4_565 no
C3 N 2.737(5) . no
C3 C6 2.748(5) . no
C3 H11 2.75(5) . no
H82 H12s 2.75(6) 3_566 no
C5 C5 2.755(5) 4_565 no
O2 H6 2.76(2) 1_655 no
C4 C7 2.762(5) . no
C2 C2 2.765(5) 4_565 no
S1 H4 2.77(4) . no
H11 H12 2.77(7) 4_565 no
C2 S1 2.774(4) . no
N1s H11 2.79(3) 2_647 no
N1s H11 2.79(3) 3_667 no
O1 H4 2.82(5) 3_666 no
N2s H12s 2.83(4) 1_655 no
N2s H12s 2.83(4) 4_655 no
C2 C5 2.829(5) . no
O1 H81 2.83(2) 1_655 no
S1 H11 2.83(5) . no
H4 H4 2.86(8) 4_565 no
C4 O1 2.857(5) . no
C3s H11s 2.86(7) . no
O2 H7 2.87(3) 3_667 no
N2s H82 2.87(5) 2_646 no
N2s H82 2.87(5) 3_666 no
H6 H1n 2.88(7) 1_455 no
O1 H32s 2.89(5) 3_666 no
N N1s 2.890(7) 2_657 no
N1s H31s 2.91(5) . no
H11 H12 2.94(7) 3_667 no
C4 H32s 2.97(4) . no
S1 S1 2.970(2) 4_565 no
C1 H1n 2.98(6) . no
C2s H7 2.99(5) 3_567 no
C2s H7 2.99(5) 2_547 no
H81 H32s 2.99(6) 3_566 no
C4 C4 2.992(6) 4_565 no
C5 H32s 3.00(3) . no
C3 C3 3.013(5) 4_565 no
C2s H1n 3.01(5) 2_647 no
C1s H31s 3.02(8) . no
H7 H12s 3.03(6) 3_567 no
H6 H6 3.03(8) 4_565 no
N1s H11s 3.09(5) . no
H7 H7 3.09(8) 4_565 no
C4 H4 3.09(6) 4_565 no
C2 H11 3.11(5) 3_667 no
C4s H4 3.12(4) 3_666 no
C4s H4 3.12(4) 2_646 no
N H6 3.12(3) 4_665 no
N H6 3.12(3) 1_655 no
H6 H12s 3.12(6) . no
O1 H82 3.12(5) 3_666 no
N2s H32s 3.13(5) . no
N2s H32s 3.13(5) 4 no
H11 H7 3.13(7) 3_667 no
C1 N 3.133(6) . no
O1 O1 3.134(5) 4_565 no
C8 H11s 3.14(4) 2_556 no
C6 C6 3.136(6) 4_565 no
N2s H31s 3.15(7) . no
C1s H82 3.15(3) 3_566 no
C1s H82 3.15(3) 2_546 no
C7 C7 3.159(6) 4_565 no
N1s H12s 3.17(5) . no
N1s H12s 3.17(5) 4 no
C5 H81 3.17(5) 4_565 no
C5 H82 3.18(5) 4_565 no
C2 H12 3.18(5) 4_565 no
C2 O2 3.185(5) . no
C4 C5 3.193(6) 4_565 no
C2 H12 3.19(5) 3_667 no
N1s H7 3.20(5) 2_547 no
N1s H7 3.20(5) 3_567 no
C2 C3 3.212(5) 4_565 no
H4 H4 3.23(7) 3_666 no
C1 S1 3.226(4) . no
C7 H11 3.23(5) 3_667 no
H11 H31s 3.24(6) 2_657 no
C6 H6 3.24(6) 4_565 no
C5 C6 3.252(6) 4_565 no
C4 H6 3.26(3) . no
H81 H82 3.26(7) 3_566 no
C6 H32s 3.26(4) . no
C2 H11 3.26(5) 4_565 no
C2 C7 3.269(5) 4_565 no
C3 H7 3.27(4) . no
H12 H12s 3.27(6) 3_567 no
S1 H6 3.270(10) 1_655 no
C1 O2 3.278(5) . no
C1s N2s 3.280(10) 1_455 no
C7 H7 3.28(6) 4_565 no
O2 C1s 3.280(5) 1_655 no
C7 H11 3.28(3) . no
H81 H11s 3.29(6) 2_556 no
C1 H11 3.29(5) 3_667 no
C2 N 3.296(6) . no
C6 H4 3.30(4) . no
N1s H6 3.30(5) 2_547 no
N1s H6 3.30(5) 3_567 no
H82 H12s 3.30(6) 2_556 no
C3 C4 3.311(5) 4_565 no
H11 H11 3.31(7) 3_667 no
O1 H1n 3.31(3) . no
C5 H7 3.32(2) . no
H4 H32s 3.32(7) . no
C1s H7 3.32(4) 3_567 no
C1s H7 3.32(4) 2_547 no
C4 H81 3.32(2) . no
C3 H1n 3.33(6) . no
C2 H4 3.34(2) . no
H81 H81 3.34(8) 3_566 no
C6 H82 3.34(3) . no
C4 C8 3.345(6) 4_565 no
C2 H6 3.35(2) . no
C3 H12 3.36(3) . no
C1 H12 3.36(5) 3_667 no
C4 O1 3.367(5) 3_666 no
S1 O1 3.367(4) 4_565 no
C1 C7 3.373(6) 4_565 no
H12 H31s 3.38(7) 2_657 no
C4s H12 3.38(3) 3_667 no
C4s H12 3.38(3) 2_647 no
C6 C8 3.394(6) 4_565 no
C1 C3 3.396(5) 4_565 no
O1 C3s 3.414(9) 2_656 no
C1s H32s 3.42(5) . no
C1s H32s 3.42(5) 4 no
O2 N2s 3.434(5) . no
C6 C7 3.440(6) 4_565 no
C8 H6 3.44(5) 4_565 no
O1 C4s 3.441(7) 2_656 no
H12 H12 3.45(7) 3_667 no
C1 H7 3.45(5) 4_565 no
H6 H81 3.45(7) 4_565 no
O2 N1s 3.450(5) 2_657 no
H12 H7 3.45(7) 4_565 no
C8 H4 3.46(5) 4_565 no
S1 H12s 3.46(4) 1_655 no
N2s H11s 3.46(7) 1_655 no
H4 H82 3.46(7) 4_565 no
N2s H12 3.47(3) 3_667 no
N2s H12 3.47(3) 2_647 no
C3 S1 3.474(4) 4_565 no
C3 H32s 3.47(4) . no
C3 H12 3.49(5) 3_667 no
H11 H7 3.49(5) . no
C5 H4 3.50(5) 4_565 no
H81 H32s 3.50(6) 2_556 no
O1 H6 3.52(3) 1_655 no
C5 H6 3.53(5) 4_565 no
H6 H82 3.54(6) . no
C1 C2 3.546(5) 3_667 no
S1 H81 3.55(3) 1_655 no
C2s C3s 3.560(10) . no
C8 H81 3.56(5) 3_566 no
C1 H31s 3.56(5) 2_657 no
C1 C1 3.565(6) 3_667 no
C2 H1n 3.57(6) . no
C2 H7 3.57(5) 4_565 no
C1 N1s 3.580(8) 2_657 no
H82 H32s 3.58(6) 3_566 no
C4 N2s 3.588(8) 2_656 no
C3 H4 3.59(5) 4_565 no
N H81 3.60(4) 1_655 no
N H81 3.60(4) 4_665 no
C2s H32s 3.60(5) . no
C2s H32s 3.60(5) 4 no
C1s C3s 3.600(10) . no
C8 N2s 3.616(9) 2_656 no
C8 H32s 3.62(5) 3_566 no
C2s H11 3.62(3) 3_667 no
C2s H11 3.62(3) 2_647 no
H4 H81 3.63(5) . no
C6 H12s 3.63(4) . no
C1 O2 3.630(5) 3_667 no
C4 H82 3.63(5) 4_565 no
S1 H12 3.64(4) 3_667 no
H12s H31s 3.64(9) . no
C7 O2 3.651(5) 3_667 no
C7 H12 3.65(5) 4_565 no
O1 H32s 3.65(4) 2_656 no
C8 H12s 3.66(5) 3_566 no
O1 N2s 3.668(4) . no
N1s H7 3.67(6) . no
N1s H7 3.67(6) 4 no
C4 C3s 3.674(5) . no
C6 H81 3.68(5) 4_565 no
C4 N 3.700(6) . no
C6 O2 3.703(5) 1_455 no
C3s H81 3.71(4) 2_546 no
C3s H81 3.71(4) 3_566 no
C1s H6 3.72(6) 4 no
C1s H6 3.72(6) . no
O2 H11s 3.72(4) 1_655 no
C7 H32s 3.72(4) . no
O2 H82 3.74(4) 3_666 no
C6 H1n 3.74(6) 1_455 no
C6 H7 3.74(5) 4_565 no
C3 H6 3.750(10) . no
C3 C4s 3.750(4) . no
C4s H12s 3.75(4) 1_655 no
C4s H12s 3.75(4) 4_655 no
C7 H6 3.75(5) 4_565 no
C1 C6 3.753(6) . no
C6 H31s 3.75(2) . no
C4 H7 3.76(3) . no
C5 O1 3.759(5) 3_666 no
C3 C5 3.760(5) 4_565 no
C7 H4 3.76(3) . no
S1 N2s 3.763(3) . no
C3 C8 3.768(6) . no
O1 H12s 3.77(4) 1_655 no
C7 H31s 3.770(10) . no
C4 C4s 3.776(5) . no
C2 C4 3.777(5) 4_565 no
O2 H12s 3.78(3) 4_655 no
C7 C8 3.780(6) . no
C4 O2 3.780(5) . no
C1s H12 3.79(4) 3_567 no
C1s H12 3.79(4) 2_547 no
N H4 3.79(4) 4_565 no
N H4 3.79(4) . no
C7 C2s 3.799(7) 2_557 no
C3s H12 3.80(4) 2_647 no
C3s H12 3.80(4) 3_667 no
C3 H11 3.81(5) 4_565 no
O1 H81 3.81(4) 4_665 no
C5 C7 3.814(6) 4_565 no
C2 C6 3.816(5) 4_565 no
C1 C4 3.817(5) . no
C6 H11s 3.82(2) . no
C7 N1s 3.824(7) 2_557 no
C8 O1 3.827(6) 3_666 no
C8 O1 3.833(6) 1_455 no
O1 H4 3.84(5) 4_565 no
O1 N2s 3.848(7) 2_656 no
S1 H11 3.85(5) 4_565 no
C6 N1s 3.854(7) 2_557 no
O2 H81 3.86(4) 1_655 no
S1 H4 3.87(4) 3_666 no
O2 C4s 3.870(6) . no
C5 H81 3.87(5) 3_566 no
C2s H7 3.87(6) . no
C2s H7 3.87(6) 4 no
C8 H82 3.88(5) 3_566 no
C7 H12 3.88(5) 3_667 no
C4 C6 3.881(6) 4_565 no
C5 C3s 3.886(5) . no
C3 C7 3.892(5) 4_565 no
C4 H4 3.89(5) 3_666 no
C2s H6 3.89(5) 2_547 no
C2s H6 3.89(5) 3_567 no
S1 H82 3.90(5) 3_666 no
N1s C3s 3.900(10) . no
C3 C3s 3.897(5) . no
C1 S1 3.898(4) 4_565 no
C4s H4 3.90(6) . no
C4s H4 3.90(6) 4 no
C8 C1s 3.903(9) 2_556 no
C8 H32s 3.90(4) . no
C2s H6 3.91(6) 4 no
C2s H6 3.91(6) . no
C2 O1 3.907(5) . no
C4s H82 3.91(5) 3_666 no
C4s H82 3.91(5) 2_646 no
S1 N1s 3.913(6) 2_657 no
C3 H11 3.92(5) 3_667 no
C4 H31s 3.93(2) . no
C7 N1s 3.933(5) . no
C6 H12 3.93(4) . no
O2 C2s 3.938(6) 1_655 no
C3 H31s 3.94(3) . no
C2 C5 3.952(5) 4_565 no
C8 H32s 3.96(4) 2_556 no
C2 H32s 3.97(4) . no
C1 C7 3.975(6) 3_667 no
O2 H4 3.98(4) . no
C5 H31s 3.98(2) . no
C7 C2s 3.985(5) . no
C6 C2s 3.985(6) . no
C2 S1 3.988(4) 4_565 no
C1 H7 3.99(5) 3_667 no
C2 O2 3.992(5) 3_667 no
C8 H12s 4.00(5) 2_556 no
C3s H4 4.00(6) . no
C3s H4 4.00(6) 4 no
C7 H12s 4.00(5) 3_567 no
C6 C1s 4.007(6) . no
C5 S1 4.010(5) . no
C6 C3s 4.010(6) . no
C3s H11 4.01(5) 3_667 no
C3s H11 4.01(5) 2_647 no
C7 H81 4.01(4) . no
C3s H4 4.01(4) 3_666 no
C3s H4 4.01(4) 2_646 no
N C2s 4.014(8) 2_657 no
C3 N2s 4.016(5) . no
S1 H4 4.02(5) 4_565 no
S1 C4s 4.018(4) . no
C8 C8 4.020(7) 3_566 no
C4 S1 4.021(4) 4_565 no
S1 O2 4.022(4) 4_565 no
C3 H82 4.02(4) . no
C7 S1 4.027(5) . no
C3 O1 4.028(5) 4_565 no
C1 C4s 4.039(8) 2_657 no
C2 H31s 4.04(2) . no
C6 N 4.040(6) 1_455 no
C4 C4s 4.054(8) 2_656 no
O1 C4s 4.055(5) . no
C5 N2s 4.101(8) 2_656 no
C3 C6 4.123(6) 4_565 no
C2 C2 4.124(5) 3_667 no
C4 C7 4.133(6) 4_565 no
O1 O1 4.135(4) 3_666 no
C1 C3 4.142(5) 3_667 no
S1 H12 4.14(4) . no
C4 O1 4.188(5) 4_565 no
C1 C3s 4.200(10) 2_657 no
C7 C3s 4.216(7) . no
C4 N2s 4.216(6) . no
S1 H7 4.22(4) 3_667 no
C6 C2s 4.219(8) 2_557 no
C7 C1s 4.241(8) 2_557 no
C1s C4s 4.240(10) 1_455 no
C5 O1 4.248(6) . no
S1 H32s 4.26(5) 3_666 no
C1 C5 4.264(6) . no
C6 S1 4.265(5) 1_455 no
C2 C8 4.275(6) . no
C1 N2s 4.278(8) 2_657 no
C8 C3s 4.290(10) 2_556 no
C1 O2 4.291(5) 4_565 no
C6 N1s 4.314(6) . no
C2 C3s 4.330(6) . no
O2 C2s 4.337(6) 2_657 no
C8 N 4.345(7) 1_455 no
C3 C8 4.364(6) 4_565 no
C1 C6 4.375(6) 4_565 no
C6 O1 4.387(5) 1_455 no
C1 C2s 4.401(8) 2_657 no
C7 C8 4.402(6) 4_565 no
C1 C4 4.404(5) 4_565 no
C5 C8 4.420(6) 3_566 no
C2 C4s 4.429(5) . no
S1 C1s 4.454(5) 1_655 no
C8 S1 4.486(6) 1_455 no
C6 S1 4.514(5) . no
C1 S1 4.517(4) 3_667 no
S1 C4s 4.585(7) 2_656 no
C4 S1 4.592(4) 3_666 no
S1 C3s 4.690(10) 2_656 no

loop_
_geom_torsion_atom_site_label_1
_geom_torsion_atom_site_label_2
_geom_torsion_atom_site_label_3
_geom_torsion_atom_site_label_4
_geom_torsion_site_symmetry_1
_geom_torsion_site_symmetry_4
_geom_torsion
_geom_torsion_publ_flag
H11 C1 C2 C3 . . -42(3) no
H11 C1 C2 C7 . . 151(3) no
H12 C1 C2 C3 . . -164(3) no
H12 C1 C2 C7 . . 28(3) no
C1 C1 C2 C3 4_565 . 80.4(4) no
C1 C1 C2 C7 4_565 . -86.9(4) no
C1 C2 C3 C4 . . -152.6(3) no
C1 C2 C3 S1 . . 19.9(5) no
C7 C2 C3 C4 . . 15.1(5) no
C7 C2 C3 S1 . . -172.4(3) no
C1 C2 C7 C6 . . 153.3(4) no
C1 C2 C7 H7 . . -15(4) no
C3 C2 C7 C6 . . -15.2(5) no
C3 C2 C7 H7 . . 177(4) no
C2 C3 C4 C5 . . -.8(5) no
C2 C3 C4 H4 . . 170(4) no
S1 C3 C4 C5 . . -173.6(3) no
S1 C3 C4 H4 . . -3(4) no
C2 C3 S1 O1 . . -177.4(3) no
C2 C3 S1 O2 . . 48.3(3) no
C2 C3 S1 N . . -61.2(3) no
C4 C3 S1 O1 . . -4.6(3) no
C4 C3 S1 O2 . . -138.8(3) no
C4 C3 S1 N . . 111.7(3) no
C3 C4 C5 C6 . . -13.8(5) no
C3 C4 C5 C8 . . 154.9(4) no
H4 C4 C5 C6 . . 176(4) no
H4 C4 C5 C8 . . -15(4) no
C4 C5 C6 C7 . . 13.8(6) no
C4 C5 C6 H6 . . -177(4) no
C8 C5 C6 C7 . . -154.6(4) no
C8 C5 C6 H6 . . 14(4) no
C4 C5 C8 H81 . . 163(3) no
C4 C5 C8 H82 . . 32(3) no
C4 C5 C8 C8 . 4_565 -82.6(5) no
C6 C5 C8 H81 . . -29(3) no
C6 C5 C8 H82 . . -160(3) no
C6 C5 C8 C8 . 4_565 85.6(5) no
C5 C6 C7 C2 . . .9(6) no
C5 C6 C7 H7 . . 168(4) no
H6 C6 C7 C2 . . -167(4) no
H6 C6 C7 H7 . . 0(6) no
C3 S1 N H1n . . 104(4) no
C3 S1 N S1 . 4_565 -57.9(4) no
O1 S1 N H1n . . -139(4) no
O1 S1 N S1 . 4_565 58.6(4) no
O2 S1 N H1n . . -11(4) no
O2 S1 N S1 . 4_565 -173.7(3) no
H11s C1s C2s N1s . . -.00006(9) no
H12s C1s C2s N1s . . -112(3) no
H12s C1s C2s N1s 4 . 112(3) no
N2s C4s C3s H31s . . 180.0000 no
N2s C4s C3s H32s . . -64(3) no
N2s C4s C3s H32s . 4 64(3) ?
